data_7062277
loop_
_publ_author_name
'Sun, Jing'
'Yan, Chen'
'Sun, Qiu'
'Han, Ying'
'Yan, Chao-Guo'

_publ_section_title
;
 Selective construction of polycyclic cyclohepta[b]indoles and
 cyclopenta[b]indoles via cycloaddition reaction of
 3-(indol-3-yl)maleimides and (indol-2-yl)methanols
;
_journal_issue 14
_journal_name_full 'New Journal of Chemistry'
_journal_page_first 6694
_journal_page_last 6699
_journal_paper_doi 10.1039/D3NJ00013C
_journal_volume 47
_journal_year 2023
_chemical_formula_moiety 'C35 H32 N4 O3, C H Cl3'
_chemical_formula_sum 'C36 H33 Cl3 N4 O3'
_chemical_formula_weight 676.01
_space_group_crystal_system monoclinic
_space_group_IT_number 14
_space_group_name_Hall '-P 2yn'
_space_group_name_H-M_alt 'P 1 21/n 1'
_atom_sites_solution_hydrogens geom
_audit_creation_method SHELXL-2014/7
_audit_update_record
;
2022-06-08 deposited with the CCDC.	2023-02-16 downloaded from the CCDC.
;
_cell_angle_alpha 90
_cell_angle_beta 110.167(7)
_cell_angle_gamma 90
_cell_formula_units_Z 4
_cell_length_a 17.200(4)
_cell_length_b 9.5522(19)
_cell_length_c 22.075(5)
_cell_measurement_reflns_used 6875
_cell_measurement_temperature 296(2)
_cell_measurement_theta_max 23.54
_cell_measurement_theta_min 2.50
_cell_volume 3404.5(13)
_computing_cell_refinement 'Bruker SAINT'
_computing_data_collection 'Bruker APEX2'
_computing_data_reduction 'Bruker SAINT'
_computing_molecular_graphics 'Bruker SHELXTL'
_computing_publication_material 'Bruker SHELXTL'
_computing_structure_refinement 'SHELXL-2014/7 (Sheldrick, 2014)'
_computing_structure_solution 'SHELXS-97 (Sheldrick 2008)'
_diffrn_ambient_temperature 296(2)
_diffrn_measured_fraction_theta_full 0.997
_diffrn_measured_fraction_theta_max 0.997
_diffrn_measurement_device_type 'Bruker APEX-II CCD'
_diffrn_measurement_method '\f and \w scans'
_diffrn_radiation_type MoK\a
_diffrn_radiation_wavelength 0.71073
_diffrn_reflns_av_R_equivalents 0.0563
_diffrn_reflns_av_unetI/netI 0.0554
_diffrn_reflns_Laue_measured_fraction_full 0.997
_diffrn_reflns_Laue_measured_fraction_max 0.997
_diffrn_reflns_limit_h_max 20
_diffrn_reflns_limit_h_min -20
_diffrn_reflns_limit_k_max 11
_diffrn_reflns_limit_k_min -11
_diffrn_reflns_limit_l_max 23
_diffrn_reflns_limit_l_min -26
_diffrn_reflns_number 26286
_diffrn_reflns_point_group_measured_fraction_full 0.997
_diffrn_reflns_point_group_measured_fraction_max 0.997
_diffrn_reflns_theta_full 25.000
_diffrn_reflns_theta_max 25.000
_diffrn_reflns_theta_min 1.847
_exptl_absorpt_coefficient_mu 0.311
_exptl_absorpt_correction_T_max 0.7456
_exptl_absorpt_correction_T_min 0.6494
_exptl_absorpt_correction_type multi-scan
_exptl_absorpt_process_details sadabs
_exptl_crystal_colour colorless
_exptl_crystal_density_diffrn 1.319
_exptl_crystal_description block
_exptl_crystal_F_000 1408
_exptl_crystal_size_max 0.240
_exptl_crystal_size_mid 0.200
_exptl_crystal_size_min 0.180
_refine_diff_density_max 0.412
_refine_diff_density_min -0.779
_refine_diff_density_rms 0.088
_refine_ls_extinction_method none
_refine_ls_goodness_of_fit_ref 1.065
_refine_ls_hydrogen_treatment constr
_refine_ls_matrix_type full
_refine_ls_number_parameters 419
_refine_ls_number_reflns 6002
_refine_ls_number_restraints 23
_refine_ls_restrained_S_all 1.079
_refine_ls_R_factor_all 0.1592
_refine_ls_R_factor_gt 0.1006
_refine_ls_shift/su_max 0.000
_refine_ls_shift/su_mean 0.000
_refine_ls_structure_factor_coef Fsqd
_refine_ls_weighting_details 'w=1/[\s^2^(Fo^2^)+(0.2000P)^2^+2.5000P] where P=(Fo^2^+2Fc^2^)/3'
_refine_ls_weighting_scheme calc
_refine_ls_wR_factor_gt 0.3019
_refine_ls_wR_factor_ref 0.3344
_reflns_Friedel_coverage 0.000
_reflns_number_gt 3537
_reflns_number_total 6002
_reflns_threshold_expression 'I > 2\s(I)'
_cod_data_source_file d3nj00013c2.cif
_cod_data_source_block 5d
_cod_depositor_comments 'Adding full bibliography for 7062276--7062283.cif.'
_cod_original_cell_volume 3404.6(13)
_cod_original_sg_symbol_H-M 'P 21/n'
_cod_database_code 7062277
_shelx_shelxl_version_number 2014/7
_shelx_space_group_comment
; 
The symmetry employed for this shelxl refinement is uniquely defined 
by the following loop, which should always be used as a source of 
symmetry information in preference to the above space-group names. 
They are only intended as comments. 
;
_shelx_estimated_absorpt_t_min 0.929
_shelx_estimated_absorpt_t_max 0.946

loop_
_space_group_symop_operation_xyz
'x, y, z'
'-x+1/2, y+1/2, -z+1/2'
'-x, -y, -z'
'x-1/2, -y-1/2, z-1/2'

loop_
_atom_site_label
_atom_site_type_symbol
_atom_site_fract_x
_atom_site_fract_y
_atom_site_fract_z
_atom_site_U_iso_or_equiv
_atom_site_adp_type
_atom_site_occupancy
_atom_site_site_symmetry_order
_atom_site_calc_flag
_atom_site_refinement_flags_posn
_atom_site_refinement_flags_adp
_atom_site_refinement_flags_occupancy
_atom_site_disorder_assembly
_atom_site_disorder_group
C1 C 0.5339(4) 0.9966(8) 1.1424(3) 0.086(2) Uani 1 1 d . . . . .
H1A H 0.5610 0.9297 1.1754 0.130 Uiso 1 1 calc R U . . .
H1B H 0.5096 1.0689 1.1603 0.130 Uiso 1 1 calc R U . . .
H1C H 0.5736 1.0372 1.1259 0.130 Uiso 1 1 calc R U . . .
C2 C 0.4180(3) 0.9932(5) 1.0336(3) 0.0494(12) Uani 1 1 d . . . . .
C3 C 0.4185(4) 1.1296(6) 1.0150(4) 0.0748(18) Uani 1 1 d . . . . .
H3 H 0.4550 1.1952 1.0408 0.090 Uiso 1 1 calc R U . . .
C4 C 0.3611(5) 1.1640(6) 0.9551(4) 0.089(2) Uani 1 1 d . . . . .
H4 H 0.3603 1.2547 0.9396 0.107 Uiso 1 1 calc R U . . .
C5 C 0.3055(4) 1.0676(7) 0.9183(3) 0.0803(19) Uani 1 1 d . . . . .
H5 H 0.2658 1.0964 0.8798 0.096 Uiso 1 1 calc R U . . .
C6 C 0.3066(3) 0.9286(6) 0.9369(3) 0.0606(14) Uani 1 1 d . . . . .
H6 H 0.2701 0.8636 0.9106 0.073 Uiso 1 1 calc R U . . .
C7 C 0.3647(3) 0.8892(5) 0.9969(3) 0.0505(12) Uani 1 1 d . . . . .
C8 C 0.3838(3) 0.7603(5) 1.0312(2) 0.0438(11) Uani 1 1 d . . . . .
C9 C 0.4475(3) 0.7888(5) 1.0881(3) 0.0539(13) Uani 1 1 d . . . . .
H9 H 0.4719 0.7237 1.1204 0.065 Uiso 1 1 calc R U . . .
C10 C 0.3794(3) 0.5127(5) 1.0625(2) 0.0456(12) Uani 1 1 d . . . . .
C11 C 0.3384(2) 0.6246(4) 1.0125(2) 0.0408(11) Uani 1 1 d . . . . .
C12 C 0.2469(3) 0.6292(5) 1.0120(2) 0.0474(12) Uani 1 1 d . . . . .
H12 H 0.2281 0.7260 1.0119 0.057 Uiso 1 1 calc R U . . .
C13 C 0.2519(3) 0.5566(6) 1.0731(2) 0.0548(13) Uani 1 1 d . . . . .
C14 C 0.3462(4) 0.3701(8) 1.1453(3) 0.093(2) Uani 1 1 d . . . . .
H14A H 0.3387 0.2793 1.1254 0.139 Uiso 1 1 calc R U . . .
H14B H 0.3101 0.3797 1.1699 0.139 Uiso 1 1 calc R U . . .
H14C H 0.4027 0.3803 1.1733 0.139 Uiso 1 1 calc R U . . .
C15 C 0.3280(3) 0.4790(5) 0.8541(2) 0.0449(11) Uani 1 1 d . . . . .
C16 C 0.3529(4) 0.4285(6) 0.8053(3) 0.0646(15) Uani 1 1 d . . . . .
H16 H 0.4070 0.4401 0.8062 0.078 Uiso 1 1 calc R U . . .
C17 C 0.2945(4) 0.3603(8) 0.7552(3) 0.0804(19) Uani 1 1 d . . . . .
H17 H 0.3097 0.3238 0.7219 0.096 Uiso 1 1 calc R U . . .
C18 C 0.2129(4) 0.3444(7) 0.7531(3) 0.0768(18) Uani 1 1 d . . . . .
H18 H 0.1754 0.2964 0.7188 0.092 Uiso 1 1 calc R U . . .
C19 C 0.1866(3) 0.3982(6) 0.8009(2) 0.0584(14) Uani 1 1 d . . . . .
H19 H 0.1318 0.3896 0.7986 0.070 Uiso 1 1 calc R U . . .
C20 C 0.2454(3) 0.4659(5) 0.8527(2) 0.0447(11) Uani 1 1 d . . . . .
C21 C 0.2453(2) 0.5271(4) 0.9126(2) 0.0409(11) Uani 1 1 d . . . . .
C22 C 0.3240(2) 0.5701(4) 0.9455(2) 0.0390(10) Uani 1 1 d . . . . .
C23 C -0.1851(6) 0.5596(14) 0.7000(5) 0.156(3) Uani 1 1 d . U . . .
H23A H -0.1420 0.5810 0.6831 0.234 Uiso 1 1 calc R U . . .
H23B H -0.2343 0.6105 0.6762 0.234 Uiso 1 1 calc R U . . .
H23C H -0.1965 0.4610 0.6960 0.234 Uiso 1 1 calc R U . . .
C24 C -0.1583(4) 0.6003(10) 0.7687(3) 0.107(2) Uani 1 1 d . U . . .
H24A H -0.1978 0.5632 0.7871 0.128 Uiso 1 1 calc R U . . .
H24B H -0.1600 0.7015 0.7713 0.128 Uiso 1 1 calc R U . . .
C25 C -0.0737(3) 0.5518(9) 0.8091(3) 0.0909(16) Uani 1 1 d . U . . .
H25A H -0.0352 0.5765 0.7873 0.109 Uiso 1 1 calc R U . . .
H25B H -0.0742 0.4506 0.8122 0.109 Uiso 1 1 calc R U . . .
C26 C -0.0417(3) 0.6132(7) 0.8775(3) 0.0704(15) Uani 1 1 d . U . . .
H26A H -0.0426 0.7146 0.8749 0.084 Uiso 1 1 calc R U . . .
H26B H -0.0782 0.5850 0.9004 0.084 Uiso 1 1 calc R U . . .
C27 C 0.1111(3) 0.6381(5) 0.9148(2) 0.0493(12) Uani 1 1 d . . . . .
C28 C 0.1887(2) 0.5464(5) 0.9495(2) 0.0425(11) Uani 1 1 d . . . . .
C29 C 0.1483(2) 0.4127(5) 0.9629(2) 0.0424(11) Uani 1 1 d . . . . .
C30 C 0.1812(3) 0.2884(5) 0.9892(2) 0.0488(12) Uani 1 1 d . . . . .
H30 H 0.2381 0.2746 1.0019 0.059 Uiso 1 1 calc R U . . .
C31 C 0.1307(3) 0.1812(5) 0.9974(2) 0.0534(13) Uani 1 1 d . . . . .
C32 C 0.1652(4) 0.0422(6) 1.0254(3) 0.0801(18) Uani 1 1 d . . . . .
H32A H 0.1761 0.0429 1.0711 0.120 Uiso 1 1 calc R U . . .
H32B H 0.2158 0.0248 1.0174 0.120 Uiso 1 1 calc R U . . .
H32C H 0.1259 -0.0301 1.0057 0.120 Uiso 1 1 calc R U . . .
C33 C 0.0465(3) 0.2054(6) 0.9776(3) 0.0630(15) Uani 1 1 d . . . . .
H33 H 0.0124 0.1350 0.9834 0.076 Uiso 1 1 calc R U . . .
C34 C 0.0111(3) 0.3288(6) 0.9497(3) 0.0597(14) Uani 1 1 d . . . . .
H34 H -0.0459 0.3421 0.9367 0.072 Uiso 1 1 calc R U . . .
C35 C 0.0622(3) 0.4325(5) 0.9414(2) 0.0455(12) Uani 1 1 d . . . . .
N1 N 0.4693(3) 0.9269(5) 1.0902(2) 0.0597(12) Uani 1 1 d . . . . .
N2 N 0.3266(2) 0.4782(5) 1.0953(2) 0.0557(11) Uani 1 1 d . . . . .
N3 N 0.3749(2) 0.5440(4) 0.91126(18) 0.0437(10) Uani 1 1 d . . . . .
H3A H 0.4267 0.5642 0.9229 0.052 Uiso 1 1 calc R U . . .
N4 N 0.0425(2) 0.5662(4) 0.9134(2) 0.0510(10) Uani 1 1 d . . . . .
O1 O 0.44684(19) 0.4605(4) 1.07453(17) 0.0567(9) Uani 1 1 d . . . . .
O2 O 0.2025(2) 0.5556(5) 1.10060(19) 0.0758(12) Uani 1 1 d . . . . .
O3 O 0.1131(2) 0.7541(4) 0.8945(2) 0.0746(12) Uani 1 1 d . . . . .
C36 C 0.5007(4) 0.5117(8) 0.3160(3) 0.094(2) Uani 1 1 d . . . . .
H36 H 0.5357 0.5637 0.3538 0.112 Uiso 1 1 calc R U . . .
Cl1 Cl 0.47432(17) 0.6242(2) 0.24941(12) 0.1252(9) Uani 1 1 d . . . . .
Cl2 Cl 0.40996(16) 0.4629(4) 0.32969(13) 0.1525(12) Uani 1 1 d . . . . .
Cl3 Cl 0.55463(18) 0.3730(3) 0.30587(14) 0.1429(10) Uani 1 1 d . . . . .

loop_
_atom_site_aniso_label
_atom_site_aniso_U_11
_atom_site_aniso_U_22
_atom_site_aniso_U_33
_atom_site_aniso_U_23
_atom_site_aniso_U_13
_atom_site_aniso_U_12
C1 0.071(4) 0.093(5) 0.086(5) -0.030(4) 0.014(4) -0.026(4)
C2 0.042(3) 0.040(3) 0.076(4) -0.009(2) 0.032(3) -0.009(2)
C3 0.064(4) 0.044(3) 0.134(6) -0.006(3) 0.056(4) -0.006(3)
C4 0.085(5) 0.045(3) 0.159(7) 0.026(4) 0.071(5) 0.013(3)
C5 0.076(4) 0.074(4) 0.097(5) 0.031(4) 0.038(4) 0.015(4)
C6 0.057(3) 0.060(3) 0.066(4) 0.008(3) 0.023(3) -0.005(3)
C7 0.035(3) 0.051(3) 0.073(3) 0.007(2) 0.027(3) 0.002(2)
C8 0.029(2) 0.047(3) 0.059(3) -0.006(2) 0.019(2) -0.008(2)
C9 0.039(3) 0.055(3) 0.063(3) 0.006(2) 0.012(2) -0.008(2)
C10 0.025(2) 0.054(3) 0.053(3) -0.012(2) 0.007(2) -0.007(2)
C11 0.021(2) 0.044(2) 0.059(3) -0.005(2) 0.015(2) -0.0065(19)
C12 0.022(2) 0.050(3) 0.069(3) -0.006(2) 0.013(2) -0.003(2)
C13 0.027(2) 0.076(3) 0.061(3) -0.014(3) 0.014(2) -0.011(2)
C14 0.077(4) 0.119(6) 0.078(4) 0.040(4) 0.022(4) -0.009(4)
C15 0.038(3) 0.051(3) 0.045(3) 0.016(2) 0.013(2) 0.008(2)
C16 0.057(3) 0.087(4) 0.050(3) 0.017(3) 0.020(3) 0.016(3)
C17 0.077(5) 0.112(5) 0.052(4) 0.009(3) 0.022(3) 0.030(4)
C18 0.075(4) 0.090(4) 0.046(3) -0.004(3) -0.004(3) 0.007(3)
C19 0.046(3) 0.070(3) 0.046(3) 0.007(3) -0.002(2) 0.003(3)
C20 0.043(3) 0.042(2) 0.045(3) 0.014(2) 0.010(2) 0.006(2)
C21 0.024(2) 0.038(2) 0.058(3) 0.005(2) 0.010(2) 0.0010(18)
C22 0.025(2) 0.036(2) 0.055(3) 0.000(2) 0.012(2) -0.0050(18)
C23 0.090(5) 0.240(9) 0.103(4) -0.023(6) -0.011(4) -0.019(6)
C24 0.047(3) 0.176(5) 0.082(3) 0.007(4) 0.004(3) -0.014(3)
C25 0.044(3) 0.144(4) 0.076(3) 0.003(3) 0.009(2) -0.010(3)
C26 0.024(2) 0.116(4) 0.069(3) 0.005(3) 0.013(2) 0.002(3)
C27 0.025(2) 0.051(3) 0.069(3) 0.000(2) 0.012(2) 0.003(2)
C28 0.022(2) 0.042(2) 0.059(3) 0.001(2) 0.008(2) -0.0052(18)
C29 0.026(2) 0.051(3) 0.052(3) -0.006(2) 0.016(2) -0.006(2)
C30 0.036(3) 0.053(3) 0.056(3) -0.001(2) 0.015(2) -0.002(2)
C31 0.053(3) 0.059(3) 0.055(3) -0.004(2) 0.028(3) -0.013(3)
C32 0.089(5) 0.059(3) 0.097(5) 0.013(3) 0.039(4) -0.003(3)
C33 0.049(3) 0.068(4) 0.079(4) -0.001(3) 0.030(3) -0.021(3)
C34 0.027(2) 0.083(4) 0.070(3) -0.003(3) 0.019(2) -0.014(3)
C35 0.024(2) 0.060(3) 0.052(3) -0.009(2) 0.013(2) -0.010(2)
N1 0.048(2) 0.056(3) 0.073(3) -0.017(2) 0.019(2) -0.018(2)
N2 0.034(2) 0.075(3) 0.059(3) 0.007(2) 0.017(2) -0.007(2)
N3 0.0255(18) 0.052(2) 0.055(2) 0.0062(18) 0.0160(18) -0.0046(17)
N4 0.0192(19) 0.063(3) 0.066(3) 0.001(2) 0.0093(18) 0.0003(18)
O1 0.0293(18) 0.063(2) 0.076(2) 0.0030(18) 0.0155(16) 0.0039(16)
O2 0.0350(19) 0.124(4) 0.077(3) -0.015(2) 0.0311(19) -0.016(2)
O3 0.036(2) 0.056(2) 0.120(3) 0.018(2) 0.011(2) 0.0047(16)
C36 0.084(5) 0.110(5) 0.085(5) -0.035(4) 0.027(4) -0.014(4)
Cl1 0.161(2) 0.1025(15) 0.142(2) 0.0021(13) 0.0900(17) 0.0125(14)
Cl2 0.1130(18) 0.223(3) 0.138(2) 0.044(2) 0.0636(16) 0.0037(19)
Cl3 0.150(2) 0.127(2) 0.167(2) 0.0217(16) 0.0748(19) 0.0428(17)

loop_
_atom_type_symbol
_atom_type_description
_atom_type_scat_dispersion_real
_atom_type_scat_dispersion_imag
_atom_type_scat_source
C C 0.0033 0.0016 'International Tables Vol C Tables 4.2.6.8 and 6.1.1.4'
H H 0.0000 0.0000 'International Tables Vol C Tables 4.2.6.8 and 6.1.1.4'
N N 0.0061 0.0033 'International Tables Vol C Tables 4.2.6.8 and 6.1.1.4'
O O 0.0106 0.0060 'International Tables Vol C Tables 4.2.6.8 and 6.1.1.4'
Cl Cl 0.1484 0.1585 'International Tables Vol C Tables 4.2.6.8 and 6.1.1.4'

loop_
_geom_angle_atom_site_label_1
_geom_angle_atom_site_label_2
_geom_angle_atom_site_label_3
_geom_angle
_geom_angle_site_symmetry_1
_geom_angle_site_symmetry_3
_geom_angle_publ_flag
N1 C1 H1A 109.5 . . ?
N1 C1 H1B 109.5 . . ?
H1A C1 H1B 109.5 . . ?
N1 C1 H1C 109.5 . . ?
H1A C1 H1C 109.5 . . ?
H1B C1 H1C 109.5 . . ?
C3 C2 C7 124.8(6) . . ?
C3 C2 N1 129.0(5) . . ?
C7 C2 N1 106.2(4) . . ?
C2 C3 C4 115.8(6) . . ?
C2 C3 H3 122.1 . . ?
C4 C3 H3 122.1 . . ?
C5 C4 C3 121.7(6) . . ?
C5 C4 H4 119.1 . . ?
C3 C4 H4 119.1 . . ?
C4 C5 C6 122.0(6) . . ?
C4 C5 H5 119.0 . . ?
C6 C5 H5 119.0 . . ?
C5 C6 C7 117.8(6) . . ?
C5 C6 H6 121.1 . . ?
C7 C6 H6 121.1 . . ?
C2 C7 C6 117.7(5) . . ?
C2 C7 C8 108.6(4) . . ?
C6 C7 C8 133.7(5) . . ?
C9 C8 C7 106.2(4) . . ?
C9 C8 C11 126.7(4) . . ?
C7 C8 C11 126.8(4) . . ?
N1 C9 C8 110.1(4) . . ?
N1 C9 H9 124.9 . . ?
C8 C9 H9 124.9 . . ?
O1 C10 N2 122.8(5) . . ?
O1 C10 C11 128.2(4) . . ?
N2 C10 C11 108.9(4) . . ?
C8 C11 C22 117.6(4) . . ?
C8 C11 C10 109.9(4) . . ?
C22 C11 C10 110.4(4) . . ?
C8 C11 C12 113.9(3) . . ?
C22 C11 C12 100.2(3) . . ?
C10 C11 C12 103.7(4) . . ?
C13 C12 C11 103.6(4) . . ?
C13 C12 C28 111.8(4) . . ?
C11 C12 C28 108.6(4) . . ?
C13 C12 H12 110.9 . . ?
C11 C12 H12 110.9 . . ?
C28 C12 H12 110.9 . . ?
O2 C13 N2 122.2(5) . . ?
O2 C13 C12 129.0(5) . . ?
N2 C13 C12 108.7(4) . . ?
N2 C14 H14A 109.5 . . ?
N2 C14 H14B 109.5 . . ?
H14A C14 H14B 109.5 . . ?
N2 C14 H14C 109.5 . . ?
H14A C14 H14C 109.5 . . ?
H14B C14 H14C 109.5 . . ?
C16 C15 N3 128.8(5) . . ?
C16 C15 C20 122.2(5) . . ?
N3 C15 C20 109.0(4) . . ?
C17 C16 C15 117.1(5) . . ?
C17 C16 H16 121.4 . . ?
C15 C16 H16 121.4 . . ?
C16 C17 C18 121.8(5) . . ?
C16 C17 H17 119.1 . . ?
C18 C17 H17 119.1 . . ?
C19 C18 C17 121.6(6) . . ?
C19 C18 H18 119.2 . . ?
C17 C18 H18 119.2 . . ?
C18 C19 C20 117.5(5) . . ?
C18 C19 H19 121.3 . . ?
C20 C19 H19 121.3 . . ?
C19 C20 C15 119.8(5) . . ?
C19 C20 C21 135.0(5) . . ?
C15 C20 C21 105.1(4) . . ?
C22 C21 C20 107.2(4) . . ?
C22 C21 C28 112.9(4) . . ?
C20 C21 C28 139.6(4) . . ?
C21 C22 N3 111.1(4) . . ?
C21 C22 C11 115.2(4) . . ?
N3 C22 C11 133.6(4) . . ?
C24 C23 H23A 109.5 . . ?
C24 C23 H23B 109.5 . . ?
H23A C23 H23B 109.5 . . ?
C24 C23 H23C 109.5 . . ?
H23A C23 H23C 109.5 . . ?
H23B C23 H23C 109.5 . . ?
C23 C24 C25 115.2(8) . . ?
C23 C24 H24A 108.5 . . ?
C25 C24 H24A 108.5 . . ?
C23 C24 H24B 108.5 . . ?
C25 C24 H24B 108.5 . . ?
H24A C24 H24B 107.5 . . ?
C24 C25 C26 114.4(6) . . ?
C24 C25 H25A 108.7 . . ?
C26 C25 H25A 108.7 . . ?
C24 C25 H25B 108.7 . . ?
C26 C25 H25B 108.7 . . ?
H25A C25 H25B 107.6 . . ?
N4 C26 C25 111.5(5) . . ?
N4 C26 H26A 109.3 . . ?
C25 C26 H26A 109.3 . . ?
N4 C26 H26B 109.3 . . ?
C25 C26 H26B 109.3 . . ?
H26A C26 H26B 108.0 . . ?
O3 C27 N4 126.6(4) . . ?
O3 C27 C28 124.9(4) . . ?
N4 C27 C28 108.5(4) . . ?
C21 C28 C29 115.5(4) . . ?
C21 C28 C27 114.3(4) . . ?
C29 C28 C27 101.3(3) . . ?
C21 C28 C12 101.6(3) . . ?
C29 C28 C12 115.8(4) . . ?
C27 C28 C12 108.7(4) . . ?
C30 C29 C35 119.9(4) . . ?
C30 C29 C28 131.5(4) . . ?
C35 C29 C28 108.6(4) . . ?
C29 C30 C31 120.8(4) . . ?
C29 C30 H30 119.6 . . ?
C31 C30 H30 119.6 . . ?
C33 C31 C30 117.9(5) . . ?
C33 C31 C32 120.2(5) . . ?
C30 C31 C32 121.9(5) . . ?
C31 C32 H32A 109.5 . . ?
C31 C32 H32B 109.5 . . ?
H32A C32 H32B 109.5 . . ?
C31 C32 H32C 109.5 . . ?
H32A C32 H32C 109.5 . . ?
H32B C32 H32C 109.5 . . ?
C34 C33 C31 122.8(5) . . ?
C34 C33 H33 118.6 . . ?
C31 C33 H33 118.6 . . ?
C33 C34 C35 118.2(4) . . ?
C33 C34 H34 120.9 . . ?
C35 C34 H34 120.9 . . ?
C34 C35 C29 120.3(5) . . ?
C34 C35 N4 130.0(4) . . ?
C29 C35 N4 109.7(4) . . ?
C9 N1 C2 108.8(4) . . ?
C9 N1 C1 126.4(5) . . ?
C2 N1 C1 124.7(5) . . ?
C10 N2 C13 111.8(4) . . ?
C10 N2 C14 122.8(4) . . ?
C13 N2 C14 125.3(4) . . ?
C22 N3 C15 107.6(4) . . ?
C22 N3 H3A 126.2 . . ?
C15 N3 H3A 126.2 . . ?
C27 N4 C35 111.9(4) . . ?
C27 N4 C26 123.3(5) . . ?
C35 N4 C26 124.0(4) . . ?
Cl3 C36 Cl1 111.6(4) . . ?
Cl3 C36 Cl2 112.3(5) . . ?
Cl1 C36 Cl2 108.6(4) . . ?
Cl3 C36 H36 108.0 . . ?
Cl1 C36 H36 108.0 . . ?
Cl2 C36 H36 108.0 . . ?

loop_
_geom_bond_atom_site_label_1
_geom_bond_atom_site_label_2
_geom_bond_distance
_geom_bond_site_symmetry_2
_geom_bond_publ_flag
C1 N1 1.456(7) . ?
C1 H1A 0.9600 . ?
C1 H1B 0.9600 . ?
C1 H1C 0.9600 . ?
C2 C3 1.367(8) . ?
C2 C7 1.404(7) . ?
C2 N1 1.408(7) . ?
C3 C4 1.388(9) . ?
C3 H3 0.9300 . ?
C4 C5 1.374(10) . ?
C4 H4 0.9300 . ?
C5 C6 1.388(8) . ?
C5 H5 0.9300 . ?
C6 C7 1.408(7) . ?
C6 H6 0.9300 . ?
C7 C8 1.424(7) . ?
C8 C9 1.379(7) . ?
C8 C11 1.496(6) . ?
C9 N1 1.368(6) . ?
C9 H9 0.9300 . ?
C10 O1 1.206(5) . ?
C10 N2 1.381(6) . ?
C10 C11 1.524(7) . ?
C11 C22 1.505(6) . ?
C11 C12 1.570(6) . ?
C12 C13 1.492(7) . ?
C12 C28 1.605(6) . ?
C12 H12 0.9800 . ?
C13 O2 1.203(6) . ?
C13 N2 1.421(6) . ?
C14 N2 1.463(7) . ?
C14 H14A 0.9600 . ?
C14 H14B 0.9600 . ?
C14 H14C 0.9600 . ?
C15 C16 1.378(7) . ?
C15 N3 1.388(6) . ?
C15 C20 1.416(6) . ?
C16 C17 1.375(9) . ?
C16 H16 0.9300 . ?
C17 C18 1.395(9) . ?
C17 H17 0.9300 . ?
C18 C19 1.381(8) . ?
C18 H18 0.9300 . ?
C19 C20 1.397(7) . ?
C19 H19 0.9300 . ?
C20 C21 1.446(7) . ?
C21 C22 1.361(6) . ?
C21 C28 1.481(6) . ?
C22 N3 1.363(6) . ?
C23 C24 1.477(12) . ?
C23 H23A 0.9600 . ?
C23 H23B 0.9600 . ?
C23 H23C 0.9600 . ?
C24 C25 1.494(9) . ?
C24 H24A 0.9700 . ?
C24 H24B 0.9700 . ?
C25 C26 1.534(8) . ?
C25 H25A 0.9700 . ?
C25 H25B 0.9700 . ?
C26 N4 1.462(6) . ?
C26 H26A 0.9700 . ?
C26 H26B 0.9700 . ?
C27 O3 1.200(6) . ?
C27 N4 1.356(6) . ?
C27 C28 1.559(6) . ?
C28 C29 1.531(6) . ?
C29 C30 1.356(7) . ?
C29 C35 1.403(6) . ?
C30 C31 1.396(7) . ?
C30 H30 0.9300 . ?
C31 C33 1.380(7) . ?
C31 C32 1.497(8) . ?
C32 H32A 0.9600 . ?
C32 H32B 0.9600 . ?
C32 H32C 0.9600 . ?
C33 C34 1.372(8) . ?
C33 H33 0.9300 . ?
C34 C35 1.378(7) . ?
C34 H34 0.9300 . ?
C35 N4 1.409(6) . ?
N3 H3A 0.8600 . ?
C36 Cl3 1.676(8) . ?
C36 Cl1 1.750(8) . ?
C36 Cl2 1.753(7) . ?
C36 H36 0.9800 . ?

loop_
_geom_hbond_atom_site_label_D
_geom_hbond_atom_site_label_H
_geom_hbond_atom_site_label_A
_geom_hbond_distance_DH
_geom_hbond_distance_HA
_geom_hbond_distance_DA
_geom_hbond_angle_DHA
_geom_hbond_site_symmetry_A
N3 H3A O1 0.86 2.17 2.973(5) 155.5 3_667
